data_2228778
loop_
_publ_author_name
'Suleiman Gwaram, Nura'
'Ikmal Hisham, Nurul Azimah'
'Khaledi, Hamid'
'Mohd Ali, Hapipah'

_publ_section_title
;
 Aqua{2-morpholino-<i>N</i>-[1-(2-pyridyl)ethylidene]ethanamine-\k^3^<i>N</i>,<i>N</i>',<i>N</i>''}bis(thiocyanato-\k<i>N</i>)nickel(II)
;
_journal_coeditor_code IS2646
_journal_issue 1
_journal_name_full 'Acta Crystallographica Section E'
_journal_page_first m108
_journal_paper_doi 10.1107/S1600536810052578
_journal_volume 67
_journal_year 2011
_chemical_formula_iupac '[Ni (N C S)2 (C13 H19 N3 O) (H2 O)]'
_chemical_formula_moiety 'C15 H21 N5 Ni O2 S2'
_chemical_formula_sum 'C15 H21 N5 Ni O2 S2'
_chemical_formula_weight 426.20
_chemical_name_systematic
;
Aqua{2-morpholino-<i>N</i>-[1-(2-pyridyl)ethylidene]ethanamine-
\k^3^<i>N</i>,<i>N</i>',<i>N</i>''}bis(thiocyanato-\k<i>N</i>)nickel(II)
;
_space_group_IT_number 14
_symmetry_cell_setting monoclinic
_symmetry_space_group_name_Hall '-P 2ybc'
_symmetry_space_group_name_H-M 'P 1 21/c 1'
_atom_sites_solution_hydrogens geom
_atom_sites_solution_primary direct
_atom_sites_solution_secondary difmap
_audit_creation_method SHELXL-97
_cell_angle_alpha 90.00
_cell_angle_beta 91.4120(10)
_cell_angle_gamma 90.00
_cell_formula_units_Z 4
_cell_length_a 7.18810(10)
_cell_length_b 21.9708(3)
_cell_length_c 12.1438(2)
_cell_measurement_reflns_used 7183
_cell_measurement_temperature 100(2)
_cell_measurement_theta_max 30.54
_cell_measurement_theta_min 2.50
_cell_volume 1917.27(5)
_computing_cell_refinement 'SAINT (Bruker, 2007)'
_computing_data_collection 'APEX2 (Bruker, 2007)'
_computing_data_reduction 'SAINT (Bruker, 2007)'
_computing_molecular_graphics 'XSEED (Barbour, 2001)'
_computing_publication_material
;
SHELXL97 (Sheldrick, 2008) and <i>publCIF</i> (Westrip, 2010)
;
_computing_structure_refinement 'SHELXL97 (Sheldrick, 2008)'
_computing_structure_solution 'SHELXS97 (Sheldrick, 2008)'
_diffrn_ambient_temperature 100(2)
_diffrn_measured_fraction_theta_full 0.998
_diffrn_measured_fraction_theta_max 0.998
_diffrn_measurement_device_type 'Bruker APEXII CCD'
_diffrn_measurement_method '\f and \w'
_diffrn_radiation_monochromator graphite
_diffrn_radiation_source 'fine-focus sealed tube'
_diffrn_radiation_type MoK\a
_diffrn_radiation_wavelength 0.71073
_diffrn_reflns_av_R_equivalents 0.0228
_diffrn_reflns_av_sigmaI/netI 0.0205
_diffrn_reflns_limit_h_max 8
_diffrn_reflns_limit_h_min -8
_diffrn_reflns_limit_k_max 26
_diffrn_reflns_limit_k_min -26
_diffrn_reflns_limit_l_max 14
_diffrn_reflns_limit_l_min -14
_diffrn_reflns_number 14240
_diffrn_reflns_theta_full 25.00
_diffrn_reflns_theta_max 25.25
_diffrn_reflns_theta_min 2.50
_exptl_absorpt_coefficient_mu 1.248
_exptl_absorpt_correction_T_max 0.7708
_exptl_absorpt_correction_T_min 0.6691
_exptl_absorpt_correction_type multi-scan
_exptl_absorpt_process_details '(SADABS; Sheldrick, 1996)'
_exptl_crystal_colour brown
_exptl_crystal_density_diffrn 1.477
_exptl_crystal_density_method 'not measured'
_exptl_crystal_description block
_exptl_crystal_F_000 888
_exptl_crystal_size_max 0.35
_exptl_crystal_size_mid 0.32
_exptl_crystal_size_min 0.22
_refine_diff_density_max 0.445
_refine_diff_density_min -0.357
_refine_ls_extinction_method none
_refine_ls_goodness_of_fit_ref 1.093
_refine_ls_hydrogen_treatment mixed
_refine_ls_matrix_type full
_refine_ls_number_parameters 233
_refine_ls_number_reflns 3474
_refine_ls_number_restraints 4
_refine_ls_restrained_S_all 1.097
_refine_ls_R_factor_all 0.0288
_refine_ls_R_factor_gt 0.0254
_refine_ls_shift/su_max 0.002
_refine_ls_shift/su_mean 0.000
_refine_ls_structure_factor_coef Fsqd
_refine_ls_weighting_details 'calc w=1/[\s^2^(Fo^2^)+(0.0176P)^2^+1.4584P] where P=(Fo^2^+2Fc^2^)/3'
_refine_ls_weighting_scheme calc
_refine_ls_wR_factor_gt 0.0568
_refine_ls_wR_factor_ref 0.0582
_reflns_number_gt 3168
_reflns_number_total 3474
_reflns_threshold_expression I>2sigma(I)
_cod_data_source_file is2646.cif
_cod_data_source_block I
_cod_original_sg_symbol_H-M 'P 21/c'
_cod_database_code 2228778
_cod_database_fobs_code 2228778

loop_
_symmetry_equiv_pos_as_xyz
'x, y, z'
'-x, y+1/2, -z+1/2'
'-x, -y, -z'
'x, -y-1/2, z-1/2'

loop_
_atom_site_type_symbol
_atom_site_label
_atom_site_fract_x
_atom_site_fract_y
_atom_site_fract_z
_atom_site_U_iso_or_equiv
_atom_site_adp_type
_atom_site_calc_flag
_atom_site_refinement_flags
_atom_site_occupancy
_atom_site_disorder_assembly
_atom_site_disorder_group
Ni Ni1 0.37854(3) 0.624396(10) 0.738472(19) 0.01680(7) Uani d . 1 . .
S S1 -0.10541(7) 0.76958(3) 0.71728(7) 0.04681(19) Uani d U 1 . .
S S2 0.09981(7) 0.42948(2) 0.80865(5) 0.03219(13) Uani d U 1 . .
O O1 0.3805(2) 0.71032(6) 1.05938(12) 0.0317(3) Uani d . 1 . .
O O2 0.49597(19) 0.71103(6) 0.71792(12) 0.0252(3) Uani d D 1 . .
H H2A 0.6074(16) 0.7214(11) 0.715(2) 0.038 Uiso d D 1 . .
H H2B 0.439(3) 0.7350(9) 0.6756(17) 0.038 Uiso d D 1 . .
N N1 0.3653(2) 0.61959(7) 0.56510(13) 0.0243(4) Uani d . 1 . .
N N2 0.6213(2) 0.58250(7) 0.70457(13) 0.0214(3) Uani d . 1 . .
N N3 0.4992(2) 0.61675(7) 0.90902(13) 0.0200(3) Uani d . 1 . .
N N4 0.1391(2) 0.67219(7) 0.75249(15) 0.0264(4) Uani d . 1 . .
N N5 0.2469(2) 0.54344(7) 0.75822(14) 0.0240(4) Uani d . 1 . .
C C1 0.2343(3) 0.64192(9) 0.49655(18) 0.0331(5) Uani d . 1 . .
H H1 0.1260 0.6594 0.5269 0.040 Uiso calc R 1 . .
C C2 0.2495(4) 0.64071(11) 0.3832(2) 0.0489(7) Uani d . 1 . .
H H2 0.1535 0.6567 0.3365 0.059 Uiso calc R 1 . .
C C3 0.4066(5) 0.61587(13) 0.3399(2) 0.0585(8) Uani d . 1 . .
H H3 0.4208 0.6147 0.2623 0.070 Uiso calc R 1 . .
C C4 0.5442(4) 0.59253(12) 0.40919(19) 0.0466(6) Uani d . 1 . .
H H4 0.6540 0.5754 0.3802 0.056 Uiso calc R 1 . .
C C5 0.5190(3) 0.59464(9) 0.52205(17) 0.0286(5) Uani d . 1 . .
C C6 0.6588(3) 0.57188(9) 0.60449(17) 0.0269(4) Uani d . 1 . .
C C7 0.8288(3) 0.53922(12) 0.5662(2) 0.0447(6) Uani d . 1 . .
H H7A 0.9150 0.5327 0.6289 0.067 Uiso calc R 1 . .
H H7B 0.8899 0.5638 0.5103 0.067 Uiso calc R 1 . .
H H7C 0.7926 0.4998 0.5345 0.067 Uiso calc R 1 . .
C C8 0.7380(3) 0.56378(9) 0.79863(17) 0.0261(4) Uani d . 1 . .
H H8A 0.8402 0.5934 0.8111 0.031 Uiso calc R 1 . .
H H8B 0.7932 0.5233 0.7847 0.031 Uiso calc R 1 . .
C C9 0.6158(3) 0.56112(9) 0.89870(17) 0.0254(4) Uani d . 1 . .
H H9A 0.5338 0.5250 0.8929 0.031 Uiso calc R 1 . .
H H9B 0.6954 0.5565 0.9659 0.031 Uiso calc R 1 . .
C C10 0.3638(3) 0.60553(9) 0.99758(16) 0.0261(4) Uani d . 1 . .
H H10A 0.4313 0.5907 1.0643 0.031 Uiso calc R 1 . .
H H10B 0.2751 0.5735 0.9733 0.031 Uiso calc R 1 . .
C C11 0.2574(3) 0.66251(9) 1.02547(17) 0.0293(5) Uani d . 1 . .
H H11A 0.1830 0.6758 0.9601 0.035 Uiso calc R 1 . .
H H11B 0.1705 0.6535 1.0854 0.035 Uiso calc R 1 . .
C C12 0.5056(3) 0.72347(9) 0.97228(17) 0.0275(4) Uani d . 1 . .
H H12A 0.5890 0.7573 0.9948 0.033 Uiso calc R 1 . .
H H12B 0.4335 0.7364 0.9058 0.033 Uiso calc R 1 . .
C C13 0.6201(3) 0.66828(9) 0.94552(16) 0.0236(4) Uani d . 1 . .
H H13A 0.7073 0.6785 0.8865 0.028 Uiso calc R 1 . .
H H13B 0.6944 0.6560 1.0115 0.028 Uiso calc R 1 . .
C C14 0.0359(3) 0.71183(9) 0.73737(18) 0.0268(4) Uani d U 1 . .
C C15 0.1852(3) 0.49652(8) 0.78008(15) 0.0188(4) Uani d U 1 . .

loop_
_atom_site_aniso_label
_atom_site_aniso_U_11
_atom_site_aniso_U_22
_atom_site_aniso_U_33
_atom_site_aniso_U_12
_atom_site_aniso_U_13
_atom_site_aniso_U_23
Ni1 0.01653(12) 0.01553(12) 0.01836(13) 0.00019(9) 0.00068(9) 0.00097(9)
S1 0.0204(3) 0.0230(3) 0.0970(6) 0.0010(2) -0.0003(3) 0.0168(3)
S2 0.0322(3) 0.0209(3) 0.0432(3) -0.0068(2) -0.0049(2) 0.0085(2)
O1 0.0418(9) 0.0285(8) 0.0253(8) -0.0089(6) 0.0097(6) -0.0101(6)
O2 0.0240(7) 0.0231(7) 0.0282(8) -0.0048(6) -0.0048(6) 0.0097(6)
N1 0.0283(9) 0.0221(8) 0.0222(9) -0.0049(7) -0.0045(7) 0.0000(7)
N2 0.0202(8) 0.0219(8) 0.0220(9) 0.0012(6) 0.0013(7) -0.0016(7)
N3 0.0244(8) 0.0183(8) 0.0174(8) -0.0001(6) 0.0013(6) 0.0001(6)
N4 0.0210(8) 0.0222(8) 0.0361(10) 0.0012(7) 0.0013(7) 0.0014(7)
N5 0.0227(8) 0.0195(8) 0.0298(9) -0.0001(7) 0.0009(7) -0.0015(7)
C1 0.0408(12) 0.0251(10) 0.0325(12) -0.0051(9) -0.0150(10) 0.0002(9)
C2 0.0769(19) 0.0364(13) 0.0320(14) -0.0005(13) -0.0256(13) -0.0015(11)
C3 0.098(2) 0.0587(17) 0.0186(12) -0.0007(16) -0.0089(14) -0.0053(12)
C4 0.0644(17) 0.0520(15) 0.0236(12) -0.0010(13) 0.0053(11) -0.0094(11)
C5 0.0353(11) 0.0300(11) 0.0205(11) -0.0069(9) 0.0023(9) -0.0044(9)
C6 0.0238(10) 0.0304(11) 0.0267(11) -0.0021(8) 0.0051(8) -0.0059(9)
C7 0.0322(12) 0.0589(16) 0.0437(15) 0.0059(11) 0.0123(11) -0.0165(12)
C8 0.0226(10) 0.0261(10) 0.0293(11) 0.0067(8) -0.0029(8) -0.0007(9)
C9 0.0309(11) 0.0204(10) 0.0247(11) 0.0060(8) -0.0048(9) 0.0027(8)
C10 0.0356(11) 0.0230(10) 0.0197(10) -0.0058(8) 0.0039(9) 0.0014(8)
C11 0.0346(11) 0.0289(11) 0.0250(11) -0.0077(9) 0.0099(9) -0.0057(9)
C12 0.0368(11) 0.0235(10) 0.0224(11) -0.0071(9) 0.0040(9) -0.0034(8)
C13 0.0280(10) 0.0244(10) 0.0184(10) -0.0052(8) -0.0022(8) 0.0002(8)
C14 0.0186(9) 0.0207(9) 0.0410(12) -0.0037(7) 0.0000(9) 0.0030(9)
C15 0.0192(9) 0.0185(8) 0.0184(9) 0.0004(7) -0.0026(7) -0.0015(7)

loop_
_atom_type_symbol
_atom_type_description
_atom_type_scat_dispersion_real
_atom_type_scat_dispersion_imag
_atom_type_scat_source
C C 0.0033 0.0016 'International Tables Vol C Tables 4.2.6.8 and 6.1.1.4'
H H 0.0000 0.0000 'International Tables Vol C Tables 4.2.6.8 and 6.1.1.4'
N N 0.0061 0.0033 'International Tables Vol C Tables 4.2.6.8 and 6.1.1.4'
O O 0.0106 0.0060 'International Tables Vol C Tables 4.2.6.8 and 6.1.1.4'
S S 0.1246 0.1234 'International Tables Vol C Tables 4.2.6.8 and 6.1.1.4'
Ni Ni 0.3393 1.1124 'International Tables Vol C Tables 4.2.6.8 and 6.1.1.4'

loop_
_geom_angle_atom_site_label_1
_geom_angle_atom_site_label_2
_geom_angle_atom_site_label_3
_geom_angle_site_symmetry_1
_geom_angle_site_symmetry_3
_geom_angle
_geom_angle_publ_flag
N2 Ni1 N4 . . 172.20(7) ?
N2 Ni1 N5 . . 91.85(6) ?
N4 Ni1 N5 . . 92.56(6) ?
N2 Ni1 O2 . . 92.11(6) ?
N4 Ni1 O2 . . 83.40(6) ?
N5 Ni1 O2 . . 175.94(6) ?
N2 Ni1 N1 . . 77.99(6) ?
N4 Ni1 N1 . . 95.30(7) ?
N5 Ni1 N1 . . 93.69(6) ?
O2 Ni1 N1 . . 86.28(6) ?
N2 Ni1 N3 . . 80.64(6) ?
N4 Ni1 N3 . . 105.80(6) ?
N5 Ni1 N3 . . 89.77(6) ?
O2 Ni1 N3 . . 91.75(5) ?
N1 Ni1 N3 . . 158.45(6) ?
C11 O1 C12 . . 109.31(14) ?
Ni1 O2 H2A . . 129.9(17) ?
Ni1 O2 H2B . . 117.1(17) ?
H2A O2 H2B . . 105(2) ?
C1 N1 C5 . . 118.65(19) ?
C1 N1 Ni1 . . 128.17(15) ?
C5 N1 Ni1 . . 112.94(13) ?
C6 N2 C8 . . 124.37(17) ?
C6 N2 Ni1 . . 118.78(14) ?
C8 N2 Ni1 . . 116.78(12) ?
C13 N3 C10 . . 107.34(14) ?
C13 N3 C9 . . 108.88(15) ?
C10 N3 C9 . . 107.71(14) ?
C13 N3 Ni1 . . 115.45(11) ?
C10 N3 Ni1 . . 115.92(12) ?
C9 N3 Ni1 . . 100.97(11) ?
C14 N4 Ni1 . . 156.93(16) ?
C15 N5 Ni1 . . 172.08(16) ?
N1 C1 C2 . . 122.8(2) ?
N1 C1 H1 . . 118.6 ?
C2 C1 H1 . . 118.6 ?
C3 C2 C1 . . 118.4(2) ?
C3 C2 H2 . . 120.8 ?
C1 C2 H2 . . 120.8 ?
C2 C3 C4 . . 119.9(2) ?
C2 C3 H3 . . 120.1 ?
C4 C3 H3 . . 120.1 ?
C3 C4 C5 . . 118.7(2) ?
C3 C4 H4 . . 120.6 ?
C5 C4 H4 . . 120.6 ?
N1 C5 C4 . . 121.6(2) ?
N1 C5 C6 . . 114.94(17) ?
C4 C5 C6 . . 123.5(2) ?
N2 C6 C5 . . 115.19(18) ?
N2 C6 C7 . . 125.2(2) ?
C5 C6 C7 . . 119.60(19) ?
C6 C7 H7A . . 109.5 ?
C6 C7 H7B . . 109.5 ?
H7A C7 H7B . . 109.5 ?
C6 C7 H7C . . 109.5 ?
H7A C7 H7C . . 109.5 ?
H7B C7 H7C . . 109.5 ?
N2 C8 C9 . . 107.73(15) ?
N2 C8 H8A . . 110.2 ?
C9 C8 H8A . . 110.2 ?
N2 C8 H8B . . 110.2 ?
C9 C8 H8B . . 110.2 ?
H8A C8 H8B . . 108.5 ?
N3 C9 C8 . . 111.96(15) ?
N3 C9 H9A . . 109.2 ?
C8 C9 H9A . . 109.2 ?
N3 C9 H9B . . 109.2 ?
C8 C9 H9B . . 109.2 ?
H9A C9 H9B . . 107.9 ?
N3 C10 C11 . . 111.62(16) ?
N3 C10 H10A . . 109.3 ?
C11 C10 H10A . . 109.3 ?
N3 C10 H10B . . 109.3 ?
C11 C10 H10B . . 109.3 ?
H10A C10 H10B . . 108.0 ?
O1 C11 C10 . . 111.17(17) ?
O1 C11 H11A . . 109.4 ?
C10 C11 H11A . . 109.4 ?
O1 C11 H11B . . 109.4 ?
C10 C11 H11B . . 109.4 ?
H11A C11 H11B . . 108.0 ?
O1 C12 C13 . . 110.66(16) ?
O1 C12 H12A . . 109.5 ?
C13 C12 H12A . . 109.5 ?
O1 C12 H12B . . 109.5 ?
C13 C12 H12B . . 109.5 ?
H12A C12 H12B . . 108.1 ?
N3 C13 C12 . . 111.02(16) ?
N3 C13 H13A . . 109.4 ?
C12 C13 H13A . . 109.4 ?
N3 C13 H13B . . 109.4 ?
C12 C13 H13B . . 109.4 ?
H13A C13 H13B . . 108.0 ?
N4 C14 S1 . . 178.19(19) ?
N5 C15 S2 . . 178.78(18) ?

loop_
_geom_bond_atom_site_label_1
_geom_bond_atom_site_label_2
_geom_bond_site_symmetry_2
_geom_bond_distance
_geom_bond_publ_flag
Ni1 N1 . 2.1079(16) y
Ni1 N2 . 2.0243(15) y
Ni1 N3 . 2.2317(16) y
Ni1 N4 . 2.0270(16) y
Ni1 N5 . 2.0318(16) y
Ni1 O2 . 2.0996(13) y
S1 C14 . 1.640(2) ?
S2 C15 . 1.6362(19) ?
O1 C11 . 1.428(2) ?
O1 C12 . 1.434(2) ?
O2 H2A . 0.834(10) ?
O2 H2B . 0.835(10) ?
N1 C1 . 1.335(3) ?
N1 C5 . 1.350(3) ?
N2 C6 . 1.273(3) ?
N2 C8 . 1.459(2) ?
N3 C13 . 1.488(2) ?
N3 C10 . 1.488(2) ?
N3 C9 . 1.489(2) ?
N4 C14 . 1.156(3) ?
N5 C15 . 1.156(2) ?
C1 C2 . 1.384(3) ?
C1 H1 . 0.9500 ?
C2 C3 . 1.371(4) ?
C2 H2 . 0.9500 ?
C3 C4 . 1.382(4) ?
C3 H3 . 0.9500 ?
C4 C5 . 1.388(3) ?
C4 H4 . 0.9500 ?
C5 C6 . 1.487(3) ?
C6 C7 . 1.501(3) ?
C7 H7A . 0.9800 ?
C7 H7B . 0.9800 ?
C7 H7C . 0.9800 ?
C8 C9 . 1.518(3) ?
C8 H8A . 0.9900 ?
C8 H8B . 0.9900 ?
C9 H9A . 0.9900 ?
C9 H9B . 0.9900 ?
C10 C11 . 1.510(3) ?
C10 H10A . 0.9900 ?
C10 H10B . 0.9900 ?
C11 H11A . 0.9900 ?
C11 H11B . 0.9900 ?
C12 C13 . 1.505(3) ?
C12 H12A . 0.9900 ?
C12 H12B . 0.9900 ?
C13 H13A . 0.9900 ?
C13 H13B . 0.9900 ?

loop_
_geom_hbond_atom_site_label_D
_geom_hbond_atom_site_label_H
_geom_hbond_atom_site_label_A
_geom_hbond_site_symmetry_A
_geom_hbond_distance_DH
_geom_hbond_distance_HA
_geom_hbond_distance_DA
_geom_hbond_angle_DHA
O2 H2A S1 1_655 0.834(10) 2.320(11) 3.1410(14) 168(2)
O2 H2B O1 4_575 0.835(10) 1.893(12) 2.7023(19) 163(2)
C2 H2 S1 4_575 0.95 2.84 3.769(3) 166.9
C11 H11A N4 . 0.99 2.53 3.409(3) 147
C12 H12B O2 . 0.99 2.40 3.100(2) 127
